data_7134384
loop_
_publ_author_name
'Yadav, Abhishek Kumar'
'Ghule, Vikas D.'
'Dharavath, Srinivas'

_publ_section_title
;
 Revisiting the sensitive nature of H-FOX: interplay of nitro and
 hydrazine functionalities to construct an insensitive energetic material
;
_journal_issue 38
_journal_name_full 'Chemical Communications'
_journal_page_first 6901
_journal_page_last 6904
_journal_paper_doi 10.1039/D5CC01332A
_journal_volume 61
_journal_year 2025
_chemical_formula_moiety 'C2 H7 N5 O2'
_chemical_formula_sum 'C2 H7 N5 O2'
_chemical_formula_weight 133.13
_space_group_crystal_system orthorhombic
_space_group_IT_number 43
_space_group_name_Hall 'F 2 -2d'
_space_group_name_H-M_alt 'F d d 2'
_atom_sites_solution_hydrogens mixed
_audit_creation_date 2024-10-17
_audit_creation_method
;
Olex2 1.3
(compiled 2020.11.12 svn.r5f609507 for OlexSys, GUI svn.r6272)
;
_audit_update_record
;
2024-12-02 deposited with the CCDC.	2025-04-03 downloaded from the CCDC.
;
_cell_angle_alpha 90
_cell_angle_beta 90
_cell_angle_gamma 90
_cell_formula_units_Z 16
_cell_length_a 10.8075(5)
_cell_length_b 27.3498(15)
_cell_length_c 7.4467(5)
_cell_measurement_reflns_used 6496
_cell_measurement_temperature 100
_cell_measurement_theta_max 28.22
_cell_measurement_theta_min 2.98
_cell_volume 2201.1(2)
_computing_cell_refinement 'SAINT V8.40B (?, 2016)'
_computing_data_reduction 'SAINT V8.40B (?, 2016)'
_computing_molecular_graphics 'Olex2 1.3 (Dolomanov et al., 2009)'
_computing_publication_material 'Olex2 1.3 (Dolomanov et al., 2009)'
_computing_structure_refinement 'SHELXL 2018/3 (Sheldrick, 2015)'
_computing_structure_solution 'olex2.solve 1.3 (Bourhis et al., 2015)'
_diffrn_ambient_temperature 100.0
_diffrn_measured_fraction_theta_full 0.998
_diffrn_measured_fraction_theta_max 0.999
_diffrn_measurement_device_type 'Bruker APEX-II CCD'
_diffrn_measurement_method '\f and \w scans'
_diffrn_radiation_type MoK\a
_diffrn_radiation_wavelength 0.71073
_diffrn_reflns_av_R_equivalents 0.0633
_diffrn_reflns_av_unetI/netI 0.0350
_diffrn_reflns_Laue_measured_fraction_full 0.998
_diffrn_reflns_Laue_measured_fraction_max 0.999
_diffrn_reflns_limit_h_max 14
_diffrn_reflns_limit_h_min -14
_diffrn_reflns_limit_k_max 33
_diffrn_reflns_limit_k_min -36
_diffrn_reflns_limit_l_max 9
_diffrn_reflns_limit_l_min -9
_diffrn_reflns_number 8453
_diffrn_reflns_point_group_measured_fraction_full 0.998
_diffrn_reflns_point_group_measured_fraction_max 0.997
_diffrn_reflns_theta_full 25.242
_diffrn_reflns_theta_max 28.328
_diffrn_reflns_theta_min 2.979
_exptl_absorpt_coefficient_mu 0.138
_exptl_absorpt_correction_T_max 0.7457
_exptl_absorpt_correction_T_min 0.4859
_exptl_absorpt_correction_type none
_exptl_absorpt_process_details
;
SADABS-2016/2 (Bruker,2016/2) was used for absorption correction.
wR2(int) was 0.1425 before and 0.0663 after correction.
The Ratio of minimum to maximum transmission is 0.6516.
The \l/2 correction factor is Not present.
;
_exptl_crystal_colour 'clear yellowish yellow'
_exptl_crystal_colour_lustre clear
_exptl_crystal_colour_modifier yellowish
_exptl_crystal_colour_primary yellow
_exptl_crystal_density_diffrn 1.607
_exptl_crystal_description plate
_exptl_crystal_F_000 1120
_exptl_crystal_size_max 0.13
_exptl_crystal_size_mid 0.12
_exptl_crystal_size_min 0.11
_refine_diff_density_max 0.188
_refine_diff_density_min -0.196
_refine_diff_density_rms 0.046
_refine_ls_abs_structure_details
;
 Flack x determined using 615 quotients [(I+)-(I-)]/[(I+)+(I-)]
 (Parsons, Flack and Wagner, Acta Cryst. B69 (2013) 249-259).
;
_refine_ls_abs_structure_Flack -0.2(9)
_refine_ls_extinction_method none
_refine_ls_goodness_of_fit_ref 1.070
_refine_ls_hydrogen_treatment mixed
_refine_ls_matrix_type full
_refine_ls_number_parameters 98
_refine_ls_number_reflns 1367
_refine_ls_number_restraints 1
_refine_ls_restrained_S_all 1.069
_refine_ls_R_factor_all 0.0316
_refine_ls_R_factor_gt 0.0313
_refine_ls_shift/su_max 0.000
_refine_ls_shift/su_mean 0.000
_refine_ls_structure_factor_coef Fsqd
_refine_ls_weighting_details 'w=1/[\s^2^(Fo^2^)+(0.0513P)^2^+1.5174P] where P=(Fo^2^+2Fc^2^)/3'
_refine_ls_weighting_scheme calc
_refine_ls_wR_factor_gt 0.0839
_refine_ls_wR_factor_ref 0.0843
_reflns_Friedel_coverage 0.855
_reflns_Friedel_fraction_full 0.998
_reflns_Friedel_fraction_max 0.995
_reflns_number_gt 1353
_reflns_number_total 1367
_reflns_threshold_expression 'I > 2\s(I)'
_cod_data_source_file d5cc01332a2.cif
_cod_data_source_block 5octb_a
_cod_depositor_comments 'Adding full bibliography for 7134384.cif.'
_cod_database_code 7134384
_shelx_shelxl_version_number 2018/3
_shelx_space_group_comment
;
The symmetry employed for this shelxl refinement is uniquely defined
by the following loop, which should always be used as a source of
symmetry information in preference to the above space-group names.
They are only intended as comments.
;
_shelx_estimated_absorpt_t_max 0.985
_shelx_estimated_absorpt_t_min 0.982
_olex2_refinement_description
;
1. Fixed Uiso
 At 1.2 times of:
  All C(H) groups, All N(H) groups
2.a Aromatic/amide H refined with riding coordinates:
 N2(H2), N3(H3), C2(H2A)
;
_olex2_submission_special_instructions 'No special instructions were received'

loop_
_space_group_symop_operation_xyz
'x, y, z'
'-x, -y, z'
'x+1/4, -y+1/4, z+1/4'
'-x+1/4, y+1/4, z+1/4'
'x, y+1/2, z+1/2'
'-x, -y+1/2, z+1/2'
'x+1/4, -y+3/4, z+3/4'
'-x+1/4, y+3/4, z+3/4'
'x+1/2, y, z+1/2'
'-x+1/2, -y, z+1/2'
'x+3/4, -y+1/4, z+3/4'
'-x+3/4, y+1/4, z+3/4'
'x+1/2, y+1/2, z'
'-x+1/2, -y+1/2, z'
'x+3/4, -y+3/4, z+1/4'
'-x+3/4, y+3/4, z+1/4'

loop_
_atom_site_label
_atom_site_type_symbol
_atom_site_fract_x
_atom_site_fract_y
_atom_site_fract_z
_atom_site_U_iso_or_equiv
_atom_site_adp_type
_atom_site_occupancy
_atom_site_site_symmetry_order
_atom_site_calc_flag
_atom_site_refinement_flags_posn
_atom_site_refinement_flags_adp
_atom_site_refinement_flags_occupancy
_atom_site_disorder_assembly
_atom_site_disorder_group
O2 O -0.77027(12) -0.51361(5) -1.38036(18) 0.0175(3) Uani 1 1 d . . . . .
O1 O -0.65367(13) -0.54876(5) -1.17627(19) 0.0180(3) Uani 1 1 d . . . . .
N2 N -0.82351(14) -0.64731(6) -1.6224(2) 0.0129(3) Uani 1 1 d . . . . .
H2 H -0.860064 -0.651342 -1.726996 0.015 Uiso 1 1 calc R U . . .
N5 N -0.72183(14) -0.55274(5) -1.3166(2) 0.0130(3) Uani 1 1 d . . . . .
N3 N -0.84478(15) -0.56447(6) -1.6548(2) 0.0132(3) Uani 1 1 d . . . . .
H3 H -0.838287 -0.534500 -1.612765 0.016 Uiso 1 1 calc R U . . .
N1 N -0.78497(15) -0.68862(6) -1.5224(2) 0.0149(3) Uani 1 1 d . . . . .
N4 N -0.89818(15) -0.57321(6) -1.8257(2) 0.0161(3) Uani 1 1 d . . . . .
C1 C -0.80467(14) -0.60233(6) -1.5590(2) 0.0109(3) Uani 1 1 d . . . . .
C2 C -0.74028(16) -0.59623(7) -1.3917(2) 0.0125(4) Uani 1 1 d . . . . .
H2A H -0.709595 -0.624466 -1.332294 0.015 Uiso 1 1 calc R U . . .
H4A H -0.978(2) -0.5643(9) -1.817(4) 0.014(6) Uiso 1 1 d . . . . .
H1A H -0.850(2) -0.7082(10) -1.522(4) 0.018(6) Uiso 1 1 d . . . . .
H4B H -0.858(3) -0.5552(12) -1.901(5) 0.037(9) Uiso 1 1 d . . . . .
H1B H -0.728(3) -0.7025(10) -1.587(5) 0.029(8) Uiso 1 1 d . . . . .

loop_
_atom_site_aniso_label
_atom_site_aniso_U_11
_atom_site_aniso_U_22
_atom_site_aniso_U_33
_atom_site_aniso_U_23
_atom_site_aniso_U_13
_atom_site_aniso_U_12
O2 0.0215(6) 0.0110(6) 0.0200(7) -0.0012(5) -0.0075(6) 0.0040(5)
O1 0.0215(6) 0.0164(6) 0.0163(7) -0.0017(5) -0.0094(5) 0.0007(5)
N2 0.0137(6) 0.0112(7) 0.0138(7) 0.0002(6) -0.0032(6) 0.0000(5)
N5 0.0126(6) 0.0137(7) 0.0126(7) -0.0007(6) -0.0006(6) 0.0011(5)
N3 0.0150(6) 0.0116(7) 0.0129(7) -0.0009(6) -0.0029(6) -0.0006(5)
N1 0.0151(7) 0.0091(6) 0.0206(8) 0.0021(6) 0.0000(6) 0.0005(6)
N4 0.0178(7) 0.0176(7) 0.0130(7) 0.0003(6) -0.0048(6) -0.0006(6)
C1 0.0087(7) 0.0114(8) 0.0127(7) -0.0013(6) 0.0022(6) -0.0005(6)
C2 0.0119(7) 0.0120(8) 0.0134(9) 0.0003(6) -0.0012(7) 0.0005(6)

loop_
_atom_type_symbol
_atom_type_description
_atom_type_scat_dispersion_real
_atom_type_scat_dispersion_imag
_atom_type_scat_source
C C 0.0033 0.0016 'International Tables Vol C Tables 4.2.6.8 and 6.1.1.4'
H H 0.0000 0.0000 'International Tables Vol C Tables 4.2.6.8 and 6.1.1.4'
N N 0.0061 0.0033 'International Tables Vol C Tables 4.2.6.8 and 6.1.1.4'
O O 0.0106 0.0060 'International Tables Vol C Tables 4.2.6.8 and 6.1.1.4'

loop_
_geom_angle_atom_site_label_1
_geom_angle_atom_site_label_2
_geom_angle_atom_site_label_3
_geom_angle
_geom_angle_site_symmetry_1
_geom_angle_site_symmetry_3
_geom_angle_publ_flag
N1 N2 H2 119.8 . . ?
C1 N2 H2 119.8 . . ?
C1 N2 N1 120.33(15) . . ?
O2 N5 O1 117.71(14) . . ?
O2 N5 C2 121.98(15) . . ?
O1 N5 C2 120.31(15) . . ?
N4 N3 H3 120.6 . . ?
C1 N3 H3 120.6 . . ?
C1 N3 N4 118.85(16) . . ?
N2 N1 H1A 104.6(18) . . ?
N2 N1 H1B 105(2) . . ?
H1A N1 H1B 108(3) . . ?
N3 N4 H4A 106.3(18) . . ?
N3 N4 H4B 107(2) . . ?
H4A N4 H4B 112(3) . . ?
N2 C1 C2 119.22(16) . . ?
N3 C1 N2 118.61(16) . . ?
N3 C1 C2 122.16(16) . . ?
N5 C2 C1 122.78(16) . . ?
N5 C2 H2A 118.6 . . ?
C1 C2 H2A 118.6 . . ?

loop_
_geom_bond_atom_site_label_1
_geom_bond_atom_site_label_2
_geom_bond_distance
_geom_bond_site_symmetry_2
_geom_bond_publ_flag
O2 N5 1.283(2) . ?
O1 N5 1.283(2) . ?
N2 H2 0.8800 . ?
N2 N1 1.416(2) . ?
N2 C1 1.333(2) . ?
N5 C2 1.329(2) . ?
N3 H3 0.8800 . ?
N3 N4 1.418(2) . ?
N3 C1 1.330(2) . ?
N1 H1A 0.88(3) . ?
N1 H1B 0.87(3) . ?
N4 H4A 0.90(2) . ?
N4 H4B 0.86(3) . ?
C1 C2 1.437(2) . ?
C2 H2A 0.9500 . ?

loop_
_geom_torsion_atom_site_label_1
_geom_torsion_atom_site_label_2
_geom_torsion_atom_site_label_3
_geom_torsion_atom_site_label_4
_geom_torsion
_geom_torsion_site_symmetry_1
_geom_torsion_site_symmetry_2
_geom_torsion_site_symmetry_3
_geom_torsion_site_symmetry_4
_geom_torsion_publ_flag
O2 N5 C2 C1 6.5(3) . . . . ?
O1 N5 C2 C1 -173.29(16) . . . . ?
N2 C1 C2 N5 -177.52(16) . . . . ?
N3 C1 C2 N5 3.5(3) . . . . ?
N1 N2 C1 N3 -178.40(15) . . . . ?
N1 N2 C1 C2 2.6(2) . . . . ?
N4 N3 C1 N2 -4.3(2) . . . . ?
N4 N3 C1 C2 174.70(16) . . . . ?
